data_2021822
loop_
_publ_author_name
'Yamashita, Keishiro'
'Komatsu, Kazuki'
'Hattori, Takanori'
'Machida, Shinichi'
'Kagi, Hiroyuki'

_publ_section_title
;
 Crystal structure of a high-pressure phase of magnesium chloride
 hexahydrate determined by <i>in-situ</i> X-ray and neutron diffraction
 methods
;
_journal_coeditor_code LG3249
_journal_issue 12
_journal_name_full 'Acta Crystallographica Section C'
_journal_page_first
;
;
_journal_paper_doi 10.1107/S2053229619014670
_journal_volume 75
_journal_year 2019
_chemical_formula_iupac '[Mg Cl2 (H2 O)6]'
_chemical_formula_moiety 'Mg Cl2 6(H2 O)'
_chemical_formula_sum 'Cl2 H12 Mg O6'
_chemical_formula_weight 203.31
_space_group_IT_number 2
_space_group_name_Hall '-P 1'
_space_group_name_H-M_alt 'P -1'
_symmetry_cell_setting triclinic
_symmetry_space_group_name_Hall '-P 1'
_symmetry_space_group_name_H-M 'P -1'
_audit_conform_dict_name cif_core.dic
_audit_conform_dict_version 2.4.3
_audit_creation_method 'WinGX routine CIF_UPDATE'
_cell_angle_alpha 84.68(4)
_cell_angle_beta 86.72(6)
_cell_angle_gamma 70.99(4)
_cell_formula_units_Z 1
_cell_length_a 5.7639(14)
_cell_length_b 5.9218(2)
_cell_length_c 5.9806(12)
_cell_measurement_reflns_used 496
_cell_measurement_temperature 298
_cell_measurement_theta_max 31.5818
_cell_measurement_theta_min 3.4225
_cell_volume 192.09(8)
_computing_structure_refinement
;
SHELXL2014 (Sheldrick, 2015)
;
_diffrn_ambient_temperature 298
_diffrn_detector_area_resol_mean 10.0000
_diffrn_measured_fraction_theta_full 32.0000
_diffrn_measured_fraction_theta_max 31.5818
_diffrn_measurement_device
;
R-AXIS conversion
;
_diffrn_measurement_method dtintegrate.ref
_diffrn_radiation_monochromator cmf
_diffrn_radiation_source 'Sealed Tube'
_diffrn_radiation_type 'Mo K\a'
_diffrn_radiation_wavelength 0.710700
_diffrn_reflns_av_R_equivalents 0.0158
_diffrn_reflns_limit_h_max 3
_diffrn_reflns_limit_h_min -5
_diffrn_reflns_limit_k_max 7
_diffrn_reflns_limit_k_min -7
_diffrn_reflns_limit_l_max 7
_diffrn_reflns_limit_l_min -7
_diffrn_reflns_number 307
_diffrn_reflns_reduction_process 'Lp corrections applied'
_diffrn_reflns_theta_full 25.241
_diffrn_reflns_theta_max 26.308
_diffrn_reflns_theta_min 3.423
_diffrn_source_current 24.0000
_diffrn_source_power 1.2000
_diffrn_source_voltage 50.0000
_exptl_absorpt_coefficient_mu 0.897
_exptl_crystal_colour Colorless
_exptl_crystal_density_diffrn 1.757
_exptl_crystal_description Platelet
_exptl_crystal_F_000 106
_exptl_crystal_size_max 0.1300
_exptl_crystal_size_mid 0.1300
_exptl_crystal_size_min 0.0600
_refine_diff_density_max 0.294
_refine_diff_density_min -0.361
_refine_ls_extinction_method none
_refine_ls_goodness_of_fit_ref 1.006
_refine_ls_hydrogen_treatment undef
_refine_ls_matrix_type full
_refine_ls_number_parameters 18
_refine_ls_number_reflns 240
_refine_ls_number_restraints 0
_refine_ls_restrained_S_all 1.006
_refine_ls_R_factor_all 0.062
_refine_ls_R_factor_gt 0.062
_refine_ls_shift/su_max 0.001
_refine_ls_shift/su_mean 0
_refine_ls_structure_factor_coef Fsqd
_refine_ls_weighting_details 'w=1/[\s^2^(Fo^2^)+(0.2000P)^2^+0.0500P] where P=(Fo^2^+2Fc^2^)/3'
_refine_ls_weighting_scheme calc
_refine_ls_wR_factor_ref 0.2034
_reflns_number_gt 240
_reflns_number_total 240
_reflns_threshold_expression 'I > 2\s(I)'
_cod_data_source_file lg3249sup1.cif
_cod_data_source_block MgCl2_6H2OII
_cod_database_code 2021822

loop_
_symmetry_equiv_pos_site_id
_symmetry_equiv_pos_as_xyz
1 +x,+y,+z
-1 -x,-y,-z

loop_
_atom_site_type_symbol
_atom_site_label
_atom_site_fract_x
_atom_site_fract_y
_atom_site_fract_z
_atom_site_U_iso_or_equiv
_atom_site_adp_type
_atom_site_calc_flag
_atom_site_occupancy
Mg Mg1 0 0 0 0.0176(10) Uiso d 1
Cl Cl1 0.3175(4) 0.3168(2) 0.39389(18) 0.0254(9) Uiso d 1
O O1 0.2688(13) 0.1537(7) 0.8971(6) 0.0297(11) Uiso d 1
O O2 0.1914(13) 0.6892(8) 0.8441(7) 0.0313(12) Uiso d 1
O O3 0.1784(13) 0.8628(8) 0.2884(7) 0.0333(12) Uiso d 1

loop_
_atom_type_symbol
_atom_type_description
_atom_type_scat_dispersion_real
_atom_type_scat_dispersion_imag
_atom_type_scat_source
Mg Mg 0.0486 0.0363 'International Tables Vol C Tables 4.2.6.8 and 6.1.1.4'
Cl Cl 0.1484 0.1585 'International Tables Vol C Tables 4.2.6.8 and 6.1.1.4'
O O 0.0106 0.006 'International Tables Vol C Tables 4.2.6.8 and 6.1.1.4'
H H 0 0 'International Tables Vol C Tables 4.2.6.8 and 6.1.1.4'

loop_
_geom_angle_atom_site_label_1
_geom_angle_atom_site_label_2
_geom_angle_atom_site_label_3
_geom_angle_site_symmetry_1
_geom_angle_site_symmetry_3
_geom_angle
O3 Mg O3 2_565 1_545 180.0(3)
O3 Mg O1 2_565 1_554 89.9(2)
O3 Mg O1 1_545 1_554 90.1(2)
O3 Mg O1 2_565 2_556 90.1(2)
O3 Mg O1 1_545 2_556 89.9(2)
O1 Mg O1 1_554 2_556 180.00(18)
O3 Mg O2 2_565 1_544 89.2(2)
O3 Mg O2 1_545 1_544 90.8(2)
O1 Mg O2 1_554 1_544 91.2(2)
O1 Mg O2 2_556 1_544 88.8(2)
O3 Mg O2 2_565 2_566 90.8(2)
O3 Mg O2 1_545 2_566 89.2(2)
O1 Mg O2 1_554 2_566 88.8(2)
O1 Mg O2 2_556 2_566 91.2(2)
O2 Mg O2 1_544 2_566 180.0(4)

loop_
_geom_bond_atom_site_label_1
_geom_bond_atom_site_label_2
_geom_bond_site_symmetry_2
_geom_bond_distance
Mg O3 2_565 2.023(6)
Mg O3 1_545 2.023(6)
Mg O1 1_554 2.077(5)
Mg O1 2_556 2.077(5)
Mg O2 1_544 2.086(5)
Mg O2 2_566 2.086(5)
O1 Mg 1_556 2.077(5)
O2 Mg 1_566 2.086(5)
O3 Mg 1_565 2.023(6)

_cod_database_fobs_code 2021822
